data_7218752
loop_
_publ_author_name
'Kumar, Rakesh'
'Obrai, Sangeeta'
'Kaur Jassal, Amanpreet'
'Hundal, Maninder Singh'

_publ_section_title
;
 Supramolecular architectures of
 N,N,N&#x2032;,N&#x2032;-tetrakis-(2-hydroxyethyl)ethylenediamine and
 tris(2-hydroxyethyl)amine with La(iii) picrate
;
_journal_issue 103
_journal_name_full 'RSC Adv.'
_journal_page_first 59248
_journal_paper_doi 10.1039/C4RA05835F
_journal_volume 4
_journal_year 2014
_chemical_formula_moiety 'C12 H34 La N2 O8, 3(C6 H2 N3 O7)'
_chemical_formula_sum 'C30 H40 La N11 O29'
_chemical_formula_weight 1157.64
_space_group_IT_number 15
_symmetry_cell_setting monoclinic
_symmetry_space_group_name_Hall '-C 2yc'
_symmetry_space_group_name_H-M 'C 1 2/c 1'
_atom_sites_solution_hydrogens geom
_atom_sites_solution_primary direct
_atom_sites_solution_secondary difmap
_audit_creation_method SHELXL-97
_cell_angle_alpha 90.00
_cell_angle_beta 111.433(13)
_cell_angle_gamma 90.00
_cell_formula_units_Z 4
_cell_length_a 11.481(3)
_cell_length_b 27.028(8)
_cell_length_c 14.742(4)
_cell_measurement_reflns_used 7574
_cell_measurement_temperature 293(2)
_cell_measurement_theta_max 38.03
_cell_measurement_theta_min 2.91
_cell_volume 4258(2)
_computing_cell_refinement 'Bruker SAINT'
_computing_data_collection 'Bruker APEX2'
_computing_data_reduction 'Bruker SAINT'
_computing_molecular_graphics 'Bruker SHELXTL'
_computing_publication_material 'Bruker SHELXTL'
_computing_structure_refinement 'SHELXL-97 (Sheldrick, 2008)'
_computing_structure_solution 'Sir-92 (altomare, 1993)'
_diffrn_ambient_temperature 293(2)
_diffrn_measured_fraction_theta_full 0.983
_diffrn_measured_fraction_theta_max 0.983
_diffrn_measurement_device_type 'Bruker APEX-II CCD'
_diffrn_measurement_method '\f and \w scans'
_diffrn_radiation_monochromator graphite
_diffrn_radiation_source 'fine-focus sealed tube'
_diffrn_radiation_type MoK\a
_diffrn_radiation_wavelength 0.71069
_diffrn_reflns_av_R_equivalents 0.0263
_diffrn_reflns_av_unetI/netI 0.0250
_diffrn_reflns_limit_h_max 21
_diffrn_reflns_limit_h_min -21
_diffrn_reflns_limit_k_max 51
_diffrn_reflns_limit_k_min -49
_diffrn_reflns_limit_l_max 23
_diffrn_reflns_limit_l_min -27
_diffrn_reflns_number 59913
_diffrn_reflns_theta_full 42.38
_diffrn_reflns_theta_max 42.38
_diffrn_reflns_theta_min 2.05
_exptl_absorpt_coefficient_mu 1.121
_exptl_absorpt_correction_T_max 0.7482
_exptl_absorpt_correction_T_min 0.5951
_exptl_absorpt_correction_type multi-scan
_exptl_absorpt_process_details 'SADABS-2008/1 - Bruker AXS area detector scaling and absorption correction'
_exptl_crystal_colour yellow
_exptl_crystal_density_diffrn 1.806
_exptl_crystal_density_method 'not measured'
_exptl_crystal_description rectangular
_exptl_crystal_F_000 2344
_exptl_crystal_size_max 0.15
_exptl_crystal_size_mid 0.12
_exptl_crystal_size_min 0.11
_refine_diff_density_max 2.271
_refine_diff_density_min -0.521
_refine_diff_density_rms 0.090
_refine_ls_extinction_method none
_refine_ls_goodness_of_fit_ref 1.037
_refine_ls_hydrogen_treatment mixed
_refine_ls_matrix_type full
_refine_ls_number_parameters 338
_refine_ls_number_reflns 14972
_refine_ls_number_restraints 19
_refine_ls_restrained_S_all 1.588
_refine_ls_R_factor_all 0.0435
_refine_ls_R_factor_gt 0.0313
_refine_ls_shift/su_max 0.001
_refine_ls_shift/su_mean 0.000
_refine_ls_structure_factor_coef Fsqd
_refine_ls_weighting_details 'calc w=1/[\s^2^(Fo^2^)+(0.0435P)^2^+1.3997P] where P=(Fo^2^+2Fc^2^)/3'
_refine_ls_weighting_scheme calc
_refine_ls_wR_factor_gt 0.0761
_refine_ls_wR_factor_ref 0.0839
_reflns_number_gt 12548
_reflns_number_total 14972
_reflns_threshold_expression >2sigma(I)
_cod_data_source_file c4ra05835f2.cif
_cod_data_source_block 2
_cod_original_sg_symbol_H-M 'C 2/c'
_cod_database_code 7218752

loop_
_symmetry_equiv_pos_as_xyz
'x, y, z'
'-x, y, -z+1/2'
'x+1/2, y+1/2, z'
'-x+1/2, y+1/2, -z+1/2'
'-x, -y, -z'
'x, -y, z-1/2'
'-x+1/2, -y+1/2, -z'
'x+1/2, -y+1/2, z-1/2'

loop_
_atom_site_label
_atom_site_type_symbol
_atom_site_fract_x
_atom_site_fract_y
_atom_site_fract_z
_atom_site_U_iso_or_equiv
_atom_site_adp_type
_atom_site_occupancy
_atom_site_symmetry_multiplicity
_atom_site_calc_flag
_atom_site_refinement_flags
C1 C 0.27024(18) 0.46507(8) 0.26985(19) 0.0394(4) Uani 1 1 d .
H1A H 0.2571 0.4451 0.3199 0.047 Uiso 1 1 calc R
H1B H 0.2385 0.4470 0.2088 0.047 Uiso 1 1 calc R
C2 C 0.2025(2) 0.51356(8) 0.25992(19) 0.0398(4) Uani 1 1 d .
H2A H 0.1132 0.5074 0.2375 0.048 Uiso 1 1 calc R
H2B H 0.2275 0.5293 0.3233 0.048 Uiso 1 1 calc R
C3 C 0.2343(2) 0.63502(8) 0.15348(19) 0.0410(4) Uani 1 1 d .
H3A H 0.1929 0.6321 0.0834 0.049 Uiso 1 1 calc R
H3B H 0.2192 0.6680 0.1729 0.049 Uiso 1 1 calc R
C4 C 0.1845(2) 0.59687(8) 0.2037(2) 0.0403(4) Uani 1 1 d .
H4A H 0.2116 0.6047 0.2726 0.048 Uiso 1 1 calc R
H4B H 0.0938 0.5975 0.1769 0.048 Uiso 1 1 calc R
C5 C 0.2488(2) 0.53422(9) 0.03225(15) 0.0411(4) Uani 1 1 d .
H5A H 0.2093 0.5185 -0.0307 0.049 Uiso 1 1 calc R
H5B H 0.2609 0.5689 0.0214 0.049 Uiso 1 1 calc R
C6 C 0.16631(18) 0.52953(8) 0.08981(16) 0.0391(4) Uani 1 1 d .
H6A H 0.0906 0.5486 0.0584 0.047 Uiso 1 1 calc R
H6B H 0.1426 0.4951 0.0906 0.047 Uiso 1 1 calc R
C7 C 0.59432(17) 0.36966(7) 0.41581(13) 0.0303(3) Uani 1 1 d .
C8 C 0.50876(16) 0.32895(8) 0.38376(13) 0.0317(3) Uani 1 1 d .
C9 C 0.54281(18) 0.28207(8) 0.36799(13) 0.0330(3) Uani 1 1 d .
H9 H 0.4832 0.2571 0.3464 0.040 Uiso 1 1 calc R
C10 C 0.66729(18) 0.27241(7) 0.38475(13) 0.0316(3) Uani 1 1 d .
C11 C 0.75792(17) 0.30866(7) 0.41991(13) 0.0313(3) Uani 1 1 d .
H11 H 0.8414 0.3018 0.4312 0.038 Uiso 1 1 calc R
C12 C 0.72224(16) 0.35481(7) 0.43767(13) 0.0296(3) Uani 1 1 d .
C13 C 0.5000 0.74889(9) 0.2500 0.0300(4) Uani 1 2 d S
C14 C 0.46008(15) 0.77869(6) 0.16212(12) 0.0261(2) Uani 1 1 d .
C15 C 0.46098(15) 0.82917(6) 0.16167(13) 0.0277(3) Uani 1 1 d .
H15 H 0.4359 0.8466 0.1033 0.033 Uiso 1 1 calc R
C16 C 0.5000 0.85388(8) 0.2500 0.0270(4) Uani 1 2 d S
N1 N 0.22856(15) 0.54719(5) 0.19171(13) 0.0292(3) Uani 1 1 d .
N2 N 0.37625(17) 0.33698(9) 0.36501(14) 0.0421(4) Uani 1 1 d .
N3 N 0.7037(2) 0.22353(7) 0.36557(13) 0.0400(4) Uani 1 1 d .
N4 N 0.82177(17) 0.39039(7) 0.48161(14) 0.0365(3) Uani 1 1 d .
N5 N 0.41830(16) 0.75441(7) 0.06841(12) 0.0341(3) Uani 1 1 d .
N6 N 0.5000 0.90688(8) 0.2500 0.0325(4) Uani 1 2 d S
O1 O 0.40032(13) 0.47497(6) 0.29544(13) 0.0408(3) Uani 1 1 d D
H1 H 0.440(2) 0.4535(10) 0.331(2) 0.049 Uiso 1 1 d D
O2 O 0.36549(14) 0.62672(5) 0.18089(14) 0.0412(3) Uani 1 1 d D
H2 H 0.401(2) 0.6538(9) 0.186(2) 0.049 Uiso 1 1 d D
O3 O 0.36797(15) 0.51134(7) 0.08330(11) 0.0400(3) Uani 1 1 d D
H3 H 0.363(3) 0.4820(9) 0.074(2) 0.048 Uiso 1 1 d D
O4 O 0.56182(15) 0.41379(6) 0.42237(13) 0.0399(3) Uani 1 1 d .
O5 O 0.34775(19) 0.36846(8) 0.41255(19) 0.0568(5) Uani 1 1 d .
O6 O 0.30078(18) 0.30999(13) 0.30514(17) 0.0789(9) Uani 1 1 d .
O7 O 0.6230(2) 0.19157(8) 0.33941(19) 0.0650(6) Uani 1 1 d .
O8 O 0.8133(2) 0.21585(8) 0.37852(17) 0.0551(5) Uani 1 1 d .
O9 O 0.9159(2) 0.38692(11) 0.4650(3) 0.0838(10) Uani 1 1 d .
O10 O 0.8083(2) 0.42244(9) 0.53383(18) 0.0631(6) Uani 1 1 d .
O11 O 0.5000 0.70312(8) 0.2500 0.0493(6) Uani 1 2 d S
O12 O 0.3710(3) 0.71360(8) 0.05902(15) 0.0623(6) Uani 1 1 d .
O13 O 0.4324(2) 0.77682(8) 0.00123(12) 0.0472(4) Uani 1 1 d .
O14 O 0.53588(18) 0.92874(6) 0.32879(14) 0.0462(4) Uani 1 1 d .
O1W O 0.4463(2) 0.59128(9) 0.38675(14) 0.0527(5) Uani 1 1 d D
H11W H 0.463(4) 0.5788(14) 0.439(2) 0.063 Uiso 1 1 d D
H12W H 0.454(4) 0.6200(9) 0.385(3) 0.063 Uiso 1 1 d D
La1 La 0.5000 0.550051(4) 0.2500 0.02219(4) Uani 1 2 d S

loop_
_atom_site_aniso_label
_atom_site_aniso_U_11
_atom_site_aniso_U_22
_atom_site_aniso_U_33
_atom_site_aniso_U_23
_atom_site_aniso_U_13
_atom_site_aniso_U_12
C1 0.0301(7) 0.0308(8) 0.0564(12) 0.0107(8) 0.0147(8) -0.0028(6)
C2 0.0354(8) 0.0349(9) 0.0569(12) 0.0092(8) 0.0260(9) 0.0018(7)
C3 0.0378(9) 0.0236(7) 0.0554(12) 0.0058(7) 0.0097(8) 0.0076(6)
C4 0.0368(9) 0.0289(8) 0.0587(13) 0.0006(8) 0.0215(9) 0.0076(7)
C5 0.0452(10) 0.0407(10) 0.0272(8) 0.0010(7) 0.0011(7) 0.0063(8)
C6 0.0294(7) 0.0343(9) 0.0422(10) -0.0023(7) -0.0003(7) 0.0008(6)
C7 0.0318(7) 0.0334(8) 0.0263(6) 0.0082(6) 0.0114(6) 0.0061(6)
C8 0.0271(6) 0.0409(9) 0.0266(7) 0.0062(6) 0.0093(5) 0.0029(6)
C9 0.0340(7) 0.0384(9) 0.0248(7) 0.0012(6) 0.0085(6) -0.0032(6)
C10 0.0358(8) 0.0328(8) 0.0251(6) -0.0008(5) 0.0100(6) 0.0009(6)
C11 0.0310(7) 0.0341(8) 0.0298(7) 0.0002(6) 0.0124(6) 0.0024(6)
C12 0.0296(6) 0.0304(7) 0.0290(7) 0.0027(5) 0.0111(5) 0.0006(5)
C13 0.0313(9) 0.0214(9) 0.0352(11) 0.000 0.0098(8) 0.000
C14 0.0272(6) 0.0227(6) 0.0285(6) -0.0012(5) 0.0104(5) -0.0008(5)
C15 0.0275(6) 0.0233(6) 0.0333(7) 0.0032(5) 0.0126(5) 0.0006(5)
C16 0.0266(8) 0.0183(8) 0.0379(11) 0.000 0.0137(8) 0.000
N1 0.0271(6) 0.0226(6) 0.0378(7) 0.0017(5) 0.0117(5) 0.0010(4)
N2 0.0303(7) 0.0598(12) 0.0369(8) 0.0106(8) 0.0131(6) 0.0042(7)
N3 0.0477(9) 0.0374(9) 0.0321(7) -0.0054(6) 0.0114(7) 0.0026(7)
N4 0.0350(7) 0.0336(8) 0.0407(8) -0.0004(6) 0.0133(6) -0.0018(6)
N5 0.0374(7) 0.0321(7) 0.0303(7) -0.0031(5) 0.0093(6) -0.0014(6)
N6 0.0306(9) 0.0206(8) 0.0485(12) 0.000 0.0170(8) 0.000
O1 0.0260(5) 0.0359(7) 0.0555(9) 0.0202(6) 0.0087(6) 0.0008(5)
O2 0.0350(6) 0.0215(6) 0.0622(10) 0.0075(6) 0.0118(6) 0.0000(5)
O3 0.0394(7) 0.0408(8) 0.0328(6) -0.0084(6) 0.0051(5) 0.0078(6)
O4 0.0374(7) 0.0324(7) 0.0479(8) 0.0087(6) 0.0132(6) 0.0086(5)
O5 0.0474(9) 0.0510(11) 0.0825(15) 0.0018(10) 0.0363(10) 0.0087(8)
O6 0.0308(8) 0.146(3) 0.0553(12) -0.0303(15) 0.0100(8) -0.0083(11)
O7 0.0584(12) 0.0445(11) 0.0802(15) -0.0233(10) 0.0110(11) -0.0063(9)
O8 0.0543(10) 0.0477(10) 0.0696(13) -0.0081(9) 0.0301(10) 0.0081(8)
O9 0.0566(12) 0.0841(18) 0.132(2) -0.0538(18) 0.0599(15) -0.0332(12)
O10 0.0531(11) 0.0540(12) 0.0789(15) -0.0301(11) 0.0202(10) -0.0045(9)
O11 0.0663(15) 0.0188(8) 0.0442(12) 0.000 -0.0018(11) 0.000
O12 0.0959(17) 0.0395(9) 0.0421(9) -0.0107(7) 0.0138(10) -0.0261(10)
O13 0.0601(10) 0.0507(10) 0.0322(7) 0.0007(6) 0.0183(7) -0.0019(8)
O14 0.0581(10) 0.0250(7) 0.0563(10) -0.0096(6) 0.0219(8) -0.0042(6)
O1W 0.0704(12) 0.0565(11) 0.0386(8) -0.0110(8) 0.0286(9) 0.0023(10)
La1 0.02411(5) 0.02082(5) 0.02125(5) 0.000 0.00783(4) 0.000

loop_
_atom_type_symbol
_atom_type_description
_atom_type_scat_dispersion_real
_atom_type_scat_dispersion_imag
_atom_type_scat_source
C C 0.0033 0.0016 'International Tables Vol C Tables 4.2.6.8 and 6.1.1.4'
H H 0.0000 0.0000 'International Tables Vol C Tables 4.2.6.8 and 6.1.1.4'
N N 0.0061 0.0033 'International Tables Vol C Tables 4.2.6.8 and 6.1.1.4'
O O 0.0106 0.0060 'International Tables Vol C Tables 4.2.6.8 and 6.1.1.4'
La La -0.2871 2.4523 'International Tables Vol C Tables 4.2.6.8 and 6.1.1.4'

loop_
_geom_angle_atom_site_label_1
_geom_angle_atom_site_label_2
_geom_angle_atom_site_label_3
_geom_angle
_geom_angle_site_symmetry_1
_geom_angle_site_symmetry_3
O1 C1 C2 108.45(17) . .
O1 C1 H1A 110.0 . .
C2 C1 H1A 110.0 . .
O1 C1 H1B 110.0 . .
C2 C1 H1B 110.0 . .
H1A C1 H1B 108.4 . .
N1 C2 C1 112.33(17) . .
N1 C2 H2A 109.1 . .
C1 C2 H2A 109.1 . .
N1 C2 H2B 109.1 . .
C1 C2 H2B 109.1 . .
H2A C2 H2B 107.9 . .
O2 C3 C4 107.78(16) . .
O2 C3 H3A 110.2 . .
C4 C3 H3A 110.2 . .
O2 C3 H3B 110.2 . .
C4 C3 H3B 110.2 . .
H3A C3 H3B 108.5 . .
N1 C4 C3 111.04(18) . .
N1 C4 H4A 109.4 . .
C3 C4 H4A 109.4 . .
N1 C4 H4B 109.4 . .
C3 C4 H4B 109.4 . .
H4A C4 H4B 108.0 . .
O3 C5 C6 110.28(18) . .
O3 C5 H5A 109.6 . .
C6 C5 H5A 109.6 . .
O3 C5 H5B 109.6 . .
C6 C5 H5B 109.6 . .
H5A C5 H5B 108.1 . .
N1 C6 C5 112.16(16) . .
N1 C6 H6A 109.2 . .
C5 C6 H6A 109.2 . .
N1 C6 H6B 109.2 . .
C5 C6 H6B 109.2 . .
H6A C6 H6B 107.9 . .
O4 C7 C8 124.26(17) . .
O4 C7 C12 123.43(19) . .
C8 C7 C12 112.29(17) . .
C9 C8 C7 124.14(17) . .
C9 C8 N2 116.57(19) . .
C7 C8 N2 119.28(19) . .
C8 C9 C10 118.96(18) . .
C8 C9 H9 120.5 . .
C10 C9 H9 120.5 . .
C9 C10 C11 121.28(18) . .
C9 C10 N3 119.44(18) . .
C11 C10 N3 119.28(18) . .
C12 C11 C10 118.72(17) . .
C12 C11 H11 120.6 . .
C10 C11 H11 120.6 . .
C11 C12 C7 124.28(17) . .
C11 C12 N4 116.58(16) . .
C7 C12 N4 119.14(17) . .
O11 C13 C14 123.74(10) . .
O11 C13 C14 123.74(10) . 2_655
C14 C13 C14 112.5(2) . 2_655
C15 C14 C13 124.00(16) . .
C15 C14 N5 116.77(16) . .
C13 C14 N5 119.22(16) . .
C14 C15 C16 118.58(16) . .
C14 C15 H15 120.7 . .
C16 C15 H15 120.7 . .
C15 C16 C15 122.3(2) . 2_655
C15 C16 N6 118.85(11) . .
C15 C16 N6 118.85(11) 2_655 .
C2 N1 C4 108.60(17) . .
C2 N1 C6 110.56(17) . .
C4 N1 C6 110.85(17) . .
C2 N1 La1 106.16(12) . .
C4 N1 La1 108.56(12) . .
C6 N1 La1 111.95(12) . .
O5 N2 O6 124.1(2) . .
O5 N2 C8 118.3(2) . .
O6 N2 C8 117.5(2) . .
O8 N3 O7 123.3(2) . .
O8 N3 C10 118.7(2) . .
O7 N3 C10 117.9(2) . .
O9 N4 O10 121.5(2) . .
O9 N4 C12 118.6(2) . .
O10 N4 C12 119.80(19) . .
O12 N5 O13 122.96(19) . .
O12 N5 C14 120.01(18) . .
O13 N5 C14 117.02(17) . .
O14 N6 O14 122.7(2) 2_655 .
O14 N6 C16 118.65(12) 2_655 .
O14 N6 C16 118.66(12) . .
C1 O1 La1 127.61(12) . .
C1 O1 H1 108.8(18) . .
La1 O1 H1 123.4(18) . .
C3 O2 La1 131.29(12) . .
C3 O2 H2 108.8(17) . .
La1 O2 H2 118.1(18) . .
C5 O3 La1 115.97(13) . .
C5 O3 H3 110(2) . .
La1 O3 H3 123(2) . .
La1 O1W H11W 122(3) . .
La1 O1W H12W 110(3) . .
H11W O1W H12W 118(4) . .
O1 La1 O1 73.77(9) . 2_655
O1 La1 O2 119.16(5) . .
O1 La1 O2 143.73(6) 2_655 .
O1 La1 O2 143.73(6) . 2_655
O1 La1 O2 119.17(5) 2_655 2_655
O2 La1 O2 72.08(7) . 2_655
O1 La1 O1W 144.61(7) . 2_655
O1 La1 O1W 83.05(7) 2_655 2_655
O2 La1 O1W 67.64(7) . 2_655
O2 La1 O1W 71.25(7) 2_655 2_655
O1 La1 O1W 83.05(7) . .
O1 La1 O1W 144.61(7) 2_655 .
O2 La1 O1W 71.25(7) . .
O2 La1 O1W 67.64(7) 2_655 .
O1W La1 O1W 128.56(11) 2_655 .
O1 La1 O3 65.83(5) . 2_655
O1 La1 O3 76.31(6) 2_655 2_655
O2 La1 O3 139.69(6) . 2_655
O2 La1 O3 83.72(6) 2_655 2_655
O1W La1 O3 134.02(7) 2_655 2_655
O1W La1 O3 69.85(7) . 2_655
O1 La1 O3 76.31(6) . .
O1 La1 O3 65.83(5) 2_655 .
O2 La1 O3 83.72(6) . .
O2 La1 O3 139.69(6) 2_655 .
O1W La1 O3 69.85(7) 2_655 .
O1W La1 O3 134.03(7) . .
O3 La1 O3 132.36(8) 2_655 .
O1 La1 N1 115.96(5) . 2_655
O1 La1 N1 61.31(4) 2_655 2_655
O2 La1 N1 124.24(5) . 2_655
O2 La1 N1 58.69(5) 2_655 2_655
O1W La1 N1 72.87(7) 2_655 2_655
O1W La1 N1 108.51(7) . 2_655
O3 La1 N1 61.16(5) 2_655 2_655
O3 La1 N1 117.44(5) . 2_655
O1 La1 N1 61.30(4) . .
O1 La1 N1 115.95(5) 2_655 .
O2 La1 N1 58.69(5) . .
O2 La1 N1 124.24(5) 2_655 .
O1W La1 N1 108.51(7) 2_655 .
O1W La1 N1 72.87(7) . .
O3 La1 N1 117.44(5) 2_655 .
O3 La1 N1 61.16(5) . .
N1 La1 N1 176.96(6) 2_655 .

loop_
_geom_bond_atom_site_label_1
_geom_bond_atom_site_label_2
_geom_bond_distance
_geom_bond_site_symmetry_2
C1 O1 1.426(2) .
C1 C2 1.503(3) .
C1 H1A 0.9700 .
C1 H1B 0.9700 .
C2 N1 1.465(3) .
C2 H2A 0.9700 .
C2 H2B 0.9700 .
C3 O2 1.428(3) .
C3 C4 1.499(3) .
C3 H3A 0.9700 .
C3 H3B 0.9700 .
C4 N1 1.468(2) .
C4 H4A 0.9700 .
C4 H4B 0.9700 .
C5 O3 1.438(3) .
C5 C6 1.490(4) .
C5 H5A 0.9700 .
C5 H5B 0.9700 .
C6 N1 1.487(3) .
C6 H6A 0.9700 .
C6 H6B 0.9700 .
C7 O4 1.264(2) .
C7 C8 1.435(3) .
C7 C12 1.441(3) .
C8 C9 1.371(3) .
C8 N2 1.460(3) .
C9 C10 1.383(3) .
C9 H9 0.9300 .
C10 C11 1.385(3) .
C10 N3 1.444(3) .
C11 C12 1.368(3) .
C11 H11 0.9300 .
C12 N4 1.452(3) .
C13 O11 1.237(3) .
C13 C14 1.450(2) .
C13 C14 1.450(2) 2_655
C14 C15 1.364(2) .
C14 N5 1.444(2) .
C15 C16 1.384(2) .
C15 H15 0.9300 .
C16 C15 1.384(2) 2_655
C16 N6 1.432(3) .
N1 La1 2.9153(18) .
N2 O5 1.221(3) .
N2 O6 1.226(3) .
N3 O8 1.219(3) .
N3 O7 1.221(3) .
N4 O9 1.195(3) .
N4 O10 1.206(3) .
N5 O12 1.215(3) .
N5 O13 1.221(2) .
N6 O14 1.232(2) 2_655
N6 O14 1.232(2) .
O1 La1 2.5370(15) .
O1 H1 0.80(2) .
O2 La1 2.5625(15) .
O2 H2 0.83(2) .
O3 La1 2.5902(16) .
O3 H3 0.80(2) .
O1W La1 2.5680(18) .
O1W H11W 0.80(2) .
O1W H12W 0.78(2) .
La1 O1 2.5370(15) 2_655
La1 O2 2.5626(15) 2_655
La1 O1W 2.5679(18) 2_655
La1 O3 2.5901(16) 2_655
La1 N1 2.9153(18) 2_655

loop_
_geom_torsion_atom_site_label_1
_geom_torsion_atom_site_label_2
_geom_torsion_atom_site_label_3
_geom_torsion_atom_site_label_4
_geom_torsion
_geom_torsion_site_symmetry_1
_geom_torsion_site_symmetry_4
O1 C1 C2 N1 54.3(3) . .
O2 C3 C4 N1 -48.1(3) . .
O3 C5 C6 N1 51.9(2) . .
O4 C7 C8 C9 173.63(18) . .
C12 C7 C8 C9 -5.0(2) . .
O4 C7 C8 N2 -5.6(3) . .
C12 C7 C8 N2 175.84(16) . .
C7 C8 C9 C10 0.8(3) . .
N2 C8 C9 C10 -179.93(17) . .
C8 C9 C10 C11 2.1(3) . .
C8 C9 C10 N3 -178.14(17) . .
C9 C10 C11 C12 -0.3(3) . .
N3 C10 C11 C12 179.92(17) . .
C10 C11 C12 C7 -4.6(3) . .
C10 C11 C12 N4 175.33(17) . .
O4 C7 C12 C11 -171.73(19) . .
C8 C7 C12 C11 6.9(3) . .
O4 C7 C12 N4 8.4(3) . .
C8 C7 C12 N4 -173.00(16) . .
O11 C13 C14 C15 -179.36(12) . .
C14 C13 C14 C15 0.64(12) 2_655 .
O11 C13 C14 N5 -0.42(17) . .
C14 C13 C14 N5 179.59(17) 2_655 .
C13 C14 C15 C16 -1.2(2) . .
N5 C14 C15 C16 179.79(13) . .
C14 C15 C16 C15 0.60(11) . 2_655
C14 C15 C16 N6 -179.40(11) . .
C1 C2 N1 C4 -166.64(19) . .
C1 C2 N1 C6 71.5(2) . .
C1 C2 N1 La1 -50.1(2) . .
C3 C4 N1 C2 166.88(19) . .
C3 C4 N1 C6 -71.5(2) . .
C3 C4 N1 La1 51.9(2) . .
C5 C6 N1 C2 -137.82(18) . .
C5 C6 N1 C4 101.7(2) . .
C5 C6 N1 La1 -19.7(2) . .
C9 C8 N2 O5 150.1(2) . .
C7 C8 N2 O5 -30.6(3) . .
C9 C8 N2 O6 -26.8(3) . .
C7 C8 N2 O6 152.5(2) . .
C9 C10 N3 O8 178.3(2) . .
C11 C10 N3 O8 -1.9(3) . .
C9 C10 N3 O7 -3.5(3) . .
C11 C10 N3 O7 176.3(2) . .
C11 C12 N4 O9 29.7(3) . .
C7 C12 N4 O9 -150.4(3) . .
C11 C12 N4 O10 -150.0(2) . .
C7 C12 N4 O10 29.9(3) . .
C15 C14 N5 O12 -152.5(2) . .
C13 C14 N5 O12 28.5(3) . .
C15 C14 N5 O13 27.1(3) . .
C13 C14 N5 O13 -151.93(17) . .
C15 C16 N6 O14 0.65(13) . 2_655
C15 C16 N6 O14 -179.35(13) 2_655 2_655
C15 C16 N6 O14 -179.35(13) . .
C15 C16 N6 O14 0.65(13) 2_655 .
C2 C1 O1 La1 -30.3(3) . .
C4 C3 O2 La1 20.3(3) . .
C6 C5 O3 La1 -62.9(2) . .
C1 O1 La1 O1 -129.2(2) . 2_655
C1 O1 La1 O2 13.9(2) . .
C1 O1 La1 O2 113.35(19) . 2_655
C1 O1 La1 O1W -78.1(2) . 2_655
C1 O1 La1 O1W 77.8(2) . .
C1 O1 La1 O3 148.8(2) . 2_655
C1 O1 La1 O3 -60.8(2) . .
C1 O1 La1 N1 -174.92(18) . 2_655
C1 O1 La1 N1 3.58(18) . .
C3 O2 La1 O1 -6.2(2) . .
C3 O2 La1 O1 96.5(2) . 2_655
C3 O2 La1 O2 -148.4(2) . 2_655
C3 O2 La1 O1W 135.1(2) . 2_655
C3 O2 La1 O1W -76.6(2) . .
C3 O2 La1 O3 -92.4(2) . 2_655
C3 O2 La1 O3 64.3(2) . .
C3 O2 La1 N1 -176.64(19) . 2_655
C3 O2 La1 N1 4.36(19) . .
C5 O3 La1 O1 99.95(17) . .
C5 O3 La1 O1 178.06(18) . 2_655
C5 O3 La1 O2 -22.15(16) . .
C5 O3 La1 O2 -74.69(18) . 2_655
C5 O3 La1 O1W -90.60(18) . 2_655
C5 O3 La1 O1W 34.1(2) . .
C5 O3 La1 O3 137.54(17) . 2_655
C5 O3 La1 N1 -147.65(15) . 2_655
C5 O3 La1 N1 35.42(15) . .
C2 N1 La1 O1 24.17(13) . .
C4 N1 La1 O1 140.75(16) . .
C6 N1 La1 O1 -96.56(13) . .
C2 N1 La1 O1 75.79(14) . 2_655
C4 N1 La1 O1 -167.62(14) . 2_655
C6 N1 La1 O1 -44.94(14) . 2_655
C2 N1 La1 O2 -145.32(15) . .
C4 N1 La1 O2 -28.73(14) . .
C6 N1 La1 O2 93.95(13) . .
C2 N1 La1 O2 -113.50(13) . 2_655
C4 N1 La1 O2 3.09(16) . 2_655
C6 N1 La1 O2 125.77(12) . 2_655
C2 N1 La1 O1W 167.00(14) . 2_655
C4 N1 La1 O1W -76.42(15) . 2_655
C6 N1 La1 O1W 46.27(13) . 2_655
C2 N1 La1 O1W -67.22(14) . .
C4 N1 La1 O1W 49.36(15) . .
C6 N1 La1 O1W 172.05(14) . .
C2 N1 La1 O3 -11.70(15) . 2_655
C4 N1 La1 O3 104.88(14) . 2_655
C6 N1 La1 O3 -132.43(12) . 2_655
C2 N1 La1 O3 113.80(14) . .
C4 N1 La1 O3 -129.62(15) . .
C6 N1 La1 O3 -6.93(12) . .
